data_7102067
loop_
_publ_author_name
'White, Kimberly N'
'Sen, Indranil'
'Szundi, Istvan'
'Landaverry, Yakira R'
'Bria, Lauren E'
'Konopelski, Joseph P'
'Olmstead, Marilyn M'
'Einarsd\'ottir, Ol\"of'

_publ_section_title
;
 Synthesis and structural characterization of cross-linked
 histidine-phenol Cu(ii) complexes as cytochrome c oxidase active site
 models.
;
_journal_issue 31
_journal_name_full 'Chemical communications (Cambridge, England)'
_journal_page_first 3252
_journal_page_last 3254
_journal_paper_doi 10.1039/b703835f
_journal_year 2007
_chemical_absolute_configuration ad
_chemical_formula_moiety 'C20 H24 Cl Cu N4 O2, Cl O4'
_chemical_formula_sum 'C20 H24 Cl2 Cu N4 O6'
_chemical_formula_weight 550.87
_chemical_name_common
;
(CuL)(ClO4) , L = 2-(S )-((2-pyridylmethyl)methylamino) -3-(1-
(hydroxy)phenyl)-imidazol-4(5)-yl)- propyl methyl ether
;
_chemical_name_systematic
;
?
;
_space_group_IT_number 19
_symmetry_cell_setting orthorhombic
_symmetry_space_group_name_Hall 'P 2ac 2ab'
_symmetry_space_group_name_H-M 'P 21 21 21'
_atom_sites_solution_hydrogens geom
_atom_sites_solution_primary direct
_atom_sites_solution_secondary difmap
_audit_creation_method SHELXL-97
_cell_angle_alpha 90.00
_cell_angle_beta 90.00
_cell_angle_gamma 90.00
_cell_formula_units_Z 4
_cell_length_a 6.6563(11)
_cell_length_b 16.198(3)
_cell_length_c 20.176(3)
_cell_measurement_reflns_used 980
_cell_measurement_temperature 90(2)
_cell_measurement_theta_max 20.0
_cell_measurement_theta_min 3.2
_cell_volume 2175.4(6)
_computing_cell_refinement SMART
_computing_data_collection 'SMART 5.054 (Bruker, 2002)'
_computing_data_reduction 'SAINT 6.45A (Bruker, 2003)'
_computing_molecular_graphics 'SHELXTL 5.1, XP (Sheldrick, 1994)'
_computing_publication_material SHELXL97
_computing_structure_refinement 'SHELXL97 (Sheldrick, 1997)'
_computing_structure_solution 'SHELXS-97 (Sheldrick, 1990)'
_diffrn_ambient_temperature 90(2)
_diffrn_detector_area_resol_mean 8.3
_diffrn_measured_fraction_theta_full 1.000
_diffrn_measured_fraction_theta_max 1.000
_diffrn_measurement_device_type 'Bruker SMART 1000'
_diffrn_measurement_method \w
_diffrn_radiation_monochromator graphite
_diffrn_radiation_source 'fine-focus sealed tube'
_diffrn_radiation_type MoK\a
_diffrn_radiation_wavelength 0.71073
_diffrn_reflns_av_R_equivalents 0.0470
_diffrn_reflns_av_sigmaI/netI 0.0422
_diffrn_reflns_limit_h_max 9
_diffrn_reflns_limit_h_min -9
_diffrn_reflns_limit_k_max 22
_diffrn_reflns_limit_k_min -22
_diffrn_reflns_limit_l_max 28
_diffrn_reflns_limit_l_min -28
_diffrn_reflns_number 28893
_diffrn_reflns_theta_full 30.03
_diffrn_reflns_theta_max 30.03
_diffrn_reflns_theta_min 1.61
_diffrn_standards_number 0
_exptl_absorpt_coefficient_mu 1.297
_exptl_absorpt_correction_T_max 0.926
_exptl_absorpt_correction_T_min 0.612
_exptl_absorpt_correction_type multi-scan
_exptl_absorpt_process_details 'SADABS 2.10 (Sheldrick, 2003)'
_exptl_crystal_colour blue
_exptl_crystal_density_diffrn 1.682
_exptl_crystal_density_method 'not measured'
_exptl_crystal_description needle
_exptl_crystal_F_000 1132
_exptl_crystal_size_max 0.42
_exptl_crystal_size_mid 0.09
_exptl_crystal_size_min 0.06
_refine_diff_density_max 0.755
_refine_diff_density_min -0.351
_refine_diff_density_rms 0.091
_refine_ls_abs_structure_details 'Flack H D (1983), Acta Cryst. A39, 876-881'
_refine_ls_abs_structure_Flack -0.026(11)
_refine_ls_extinction_method none
_refine_ls_goodness_of_fit_ref 1.028
_refine_ls_hydrogen_treatment mixed
_refine_ls_matrix_type full
_refine_ls_number_parameters 304
_refine_ls_number_reflns 6365
_refine_ls_number_restraints 1
_refine_ls_restrained_S_all 1.028
_refine_ls_R_factor_all 0.0492
_refine_ls_R_factor_gt 0.0352
_refine_ls_shift/su_max 0.001
_refine_ls_shift/su_mean 0.000
_refine_ls_structure_factor_coef Fsqd
_refine_ls_weighting_details 'calc w=1/[\s^2^(Fo^2^)+(0.0445P)^2^+1.0624P] where P=(Fo^2^+2Fc^2^)/3'
_refine_ls_weighting_scheme calc
_refine_ls_wR_factor_gt 0.0804
_refine_ls_wR_factor_ref 0.0895
_reflns_number_gt 5450
_reflns_number_total 6365
_reflns_threshold_expression I>2\s(I)
_cod_data_source_file b703835f.txt
_cod_data_source_block mn1583
_cod_database_code 7102067

loop_
_symmetry_equiv_pos_as_xyz
'x, y, z'
'-x+1/2, -y, z+1/2'
'-x, y+1/2, -z+1/2'
'x+1/2, -y+1/2, -z'

loop_
_atom_site_label
_atom_site_type_symbol
_atom_site_fract_x
_atom_site_fract_y
_atom_site_fract_z
_atom_site_U_iso_or_equiv
_atom_site_adp_type
_atom_site_occupancy
_atom_site_symmetry_multiplicity
_atom_site_calc_flag
_atom_site_refinement_flags
Cu1 Cu 0.57894(4) 0.749194(18) 0.553471(13) 0.01121(7) Uani 1 1 d .
Cl1 Cl 0.66585(9) 0.75825(4) 0.44425(3) 0.01389(11) Uani 1 1 d .
O1 O 0.4623(3) 0.52408(11) 0.37457(9) 0.0175(4) Uani 1 1 d D
H1 H 0.440(6) 0.524(2) 0.3353(10) 0.034(10) Uiso 1 1 d D
O2 O 0.3174(3) 0.74956(14) 0.78443(8) 0.0194(4) Uani 1 1 d .
N1 N 0.5954(3) 0.62813(12) 0.55013(10) 0.0128(4) Uani 1 1 d .
N2 N 0.5583(4) 0.50277(13) 0.50935(10) 0.0135(4) Uani 1 1 d .
N3 N 0.5698(3) 0.75366(13) 0.65706(9) 0.0124(3) Uani 1 1 d .
N4 N 0.5643(3) 0.87197(12) 0.56214(10) 0.0124(4) Uani 1 1 d .
C1 C 0.5102(4) 0.44701(15) 0.39578(13) 0.0149(5) Uani 1 1 d .
C2 C 0.5176(4) 0.37909(16) 0.35331(13) 0.0178(5) Uani 1 1 d .
H2 H 0.4856 0.3860 0.3078 0.021 Uiso 1 1 calc R
C3 C 0.5707(5) 0.30186(16) 0.37651(14) 0.0211(5) Uani 1 1 d .
H3 H 0.5733 0.2563 0.3469 0.025 Uiso 1 1 calc R
C4 C 0.6202(5) 0.29027(16) 0.44247(15) 0.0234(6) Uani 1 1 d .
H4 H 0.6578 0.2372 0.4582 0.028 Uiso 1 1 calc R
C5 C 0.6139(5) 0.35754(17) 0.48546(14) 0.0207(6) Uani 1 1 d .
H5 H 0.6481 0.3501 0.5308 0.025 Uiso 1 1 calc R
C6 C 0.5582(4) 0.43549(15) 0.46288(12) 0.0138(5) Uani 1 1 d .
C7 C 0.5922(4) 0.58319(16) 0.49514(12) 0.0132(5) Uani 1 1 d .
H7 H 0.6110 0.6046 0.4517 0.016 Uiso 1 1 calc R
C8 C 0.5397(4) 0.49650(16) 0.57751(13) 0.0164(5) Uani 1 1 d .
H8 H 0.5150 0.4476 0.6021 0.020 Uiso 1 1 calc R
C9 C 0.5638(4) 0.57414(15) 0.60251(12) 0.0140(5) Uani 1 1 d .
C10 C 0.5673(4) 0.59911(15) 0.67319(12) 0.0149(5) Uani 1 1 d .
H10A H 0.7091 0.6023 0.6877 0.018 Uiso 1 1 calc R
H10B H 0.5017 0.5552 0.6996 0.018 Uiso 1 1 calc R
C11 C 0.4655(4) 0.68106(15) 0.68954(12) 0.0134(5) Uani 1 1 d .
H11 H 0.3254 0.6787 0.6718 0.016 Uiso 1 1 calc R
C12 C 0.4513(4) 0.68704(16) 0.76494(12) 0.0171(5) Uani 1 1 d .
H12A H 0.4053 0.6335 0.7831 0.021 Uiso 1 1 calc R
H12B H 0.5861 0.6987 0.7834 0.021 Uiso 1 1 calc R
C13 C 0.3645(5) 0.78278(19) 0.84779(14) 0.0240(6) Uani 1 1 d .
H13A H 0.2718 0.8280 0.8580 0.036 Uiso 1 1 calc R
H13B H 0.5026 0.8037 0.8476 0.036 Uiso 1 1 calc R
H13C H 0.3514 0.7395 0.8815 0.036 Uiso 1 1 calc R
C14 C 0.4627(4) 0.83198(15) 0.67325(12) 0.0137(5) Uani 1 1 d .
H14A H 0.5067 0.8518 0.7174 0.016 Uiso 1 1 calc R
H14B H 0.3164 0.8213 0.6753 0.016 Uiso 1 1 calc R
C15 C 0.5038(4) 0.89747(15) 0.62242(12) 0.0131(5) Uani 1 1 d .
C16 C 0.4700(4) 0.98061(16) 0.63650(12) 0.0152(5) Uani 1 1 d .
H16 H 0.4278 0.9974 0.6794 0.018 Uiso 1 1 calc R
C17 C 0.4992(4) 1.03831(16) 0.58662(13) 0.0153(5) Uani 1 1 d .
H17 H 0.4773 1.0953 0.5950 0.018 Uiso 1 1 calc R
C18 C 0.5607(5) 1.01196(15) 0.52445(13) 0.0171(5) Uani 1 1 d .
H18 H 0.5807 1.0506 0.4896 0.020 Uiso 1 1 calc R
C19 C 0.5925(4) 0.92876(16) 0.51391(13) 0.0156(5) Uani 1 1 d .
H19 H 0.6355 0.9108 0.4714 0.019 Uiso 1 1 calc R
C20 C 0.7849(4) 0.76205(18) 0.67739(13) 0.0182(6) Uani 1 1 d .
H20A H 0.7928 0.7687 0.7256 0.027 Uiso 1 1 calc R
H20B H 0.8438 0.8105 0.6557 0.027 Uiso 1 1 calc R
H20C H 0.8591 0.7124 0.6642 0.027 Uiso 1 1 calc R
Cl2 Cl 0.43748(10) 0.53364(4) 0.19412(3) 0.01746(13) Uani 1 1 d .
O3 O 0.4329(3) 0.45344(12) 0.16362(11) 0.0277(5) Uani 1 1 d .
O4 O 0.3835(4) 0.59516(14) 0.14680(12) 0.0389(6) Uani 1 1 d .
O5 O 0.6330(3) 0.55052(14) 0.22168(11) 0.0298(5) Uani 1 1 d .
O6 O 0.2949(3) 0.53386(16) 0.24909(11) 0.0316(5) Uani 1 1 d .

loop_
_atom_site_aniso_label
_atom_site_aniso_U_11
_atom_site_aniso_U_22
_atom_site_aniso_U_33
_atom_site_aniso_U_23
_atom_site_aniso_U_13
_atom_site_aniso_U_12
Cu1 0.01476(13) 0.00940(12) 0.00947(12) -0.00001(12) 0.00075(10) 0.00004(14)
Cl1 0.0176(3) 0.0136(3) 0.0106(2) -0.0002(2) 0.0014(2) -0.0001(2)
O1 0.0231(10) 0.0146(8) 0.0150(9) -0.0026(7) -0.0035(8) 0.0034(8)
O2 0.0238(9) 0.0202(9) 0.0141(8) -0.0024(9) 0.0028(6) 0.0055(10)
N1 0.0134(10) 0.0137(9) 0.0113(9) 0.0006(8) 0.0008(9) 0.0001(8)
N2 0.0145(11) 0.0115(9) 0.0144(9) -0.0013(7) 0.0003(9) -0.0003(9)
N3 0.0135(8) 0.0112(9) 0.0124(8) -0.0002(8) -0.0002(7) -0.0009(11)
N4 0.0120(10) 0.0127(9) 0.0124(9) -0.0009(7) -0.0004(8) -0.0003(8)
C1 0.0111(11) 0.0144(11) 0.0193(12) -0.0016(9) 0.0021(9) -0.0018(9)
C2 0.0177(13) 0.0180(12) 0.0179(12) -0.0038(10) 0.0004(10) -0.0026(10)
C3 0.0222(13) 0.0148(12) 0.0262(13) -0.0059(10) 0.0057(12) -0.0023(11)
C4 0.0328(16) 0.0101(11) 0.0274(14) -0.0005(11) 0.0075(13) -0.0005(11)
C5 0.0289(16) 0.0154(12) 0.0177(12) 0.0007(10) 0.0021(12) -0.0009(11)
C6 0.0152(11) 0.0109(11) 0.0155(11) -0.0016(8) 0.0032(9) -0.0017(10)
C7 0.0137(13) 0.0125(11) 0.0134(11) 0.0004(8) 0.0010(9) 0.0008(11)
C8 0.0212(14) 0.0133(11) 0.0148(11) 0.0010(9) 0.0034(10) 0.0026(10)
C9 0.0162(11) 0.0134(11) 0.0125(10) 0.0013(9) -0.0003(10) 0.0003(10)
C10 0.0199(12) 0.0124(11) 0.0125(10) 0.0013(8) 0.0001(10) 0.0039(10)
C11 0.0145(12) 0.0144(11) 0.0112(10) 0.0000(9) 0.0014(9) -0.0017(10)
C12 0.0222(14) 0.0158(12) 0.0134(11) 0.0018(9) 0.0003(10) 0.0029(11)
C13 0.0303(15) 0.0229(14) 0.0188(13) -0.0050(11) 0.0035(12) -0.0015(12)
C14 0.0166(13) 0.0125(11) 0.0120(10) -0.0003(9) 0.0019(9) 0.0014(10)
C15 0.0118(11) 0.0128(11) 0.0145(11) -0.0002(9) -0.0002(9) -0.0012(9)
C16 0.0156(12) 0.0140(11) 0.0159(11) -0.0034(9) -0.0013(9) -0.0021(10)
C17 0.0158(11) 0.0099(11) 0.0202(12) -0.0009(9) -0.0009(10) -0.0019(10)
C18 0.0182(13) 0.0120(11) 0.0211(12) 0.0028(9) -0.0030(12) -0.0019(11)
C19 0.0169(13) 0.0154(12) 0.0144(11) 0.0020(9) 0.0006(11) -0.0007(11)
C20 0.0165(12) 0.0198(15) 0.0183(12) 0.0018(11) -0.0008(9) -0.0029(11)
Cl2 0.0204(3) 0.0146(3) 0.0174(3) -0.0013(2) 0.0008(2) -0.0002(2)
O3 0.0275(11) 0.0206(10) 0.0351(11) -0.0135(9) -0.0024(10) 0.0002(9)
O4 0.0560(17) 0.0266(11) 0.0340(12) 0.0125(10) -0.0181(12) -0.0079(12)
O5 0.0275(11) 0.0284(12) 0.0336(12) -0.0052(9) -0.0112(10) -0.0021(10)
O6 0.0283(12) 0.0398(14) 0.0266(11) -0.0074(10) 0.0058(9) 0.0005(10)

loop_
_atom_type_symbol
_atom_type_description
_atom_type_scat_dispersion_real
_atom_type_scat_dispersion_imag
_atom_type_scat_source
C C 0.0033 0.0016 'International Tables Vol C Tables 4.2.6.8 and 6.1.1.4'
H H 0.0000 0.0000 'International Tables Vol C Tables 4.2.6.8 and 6.1.1.4'
N N 0.0061 0.0033 'International Tables Vol C Tables 4.2.6.8 and 6.1.1.4'
O O 0.0106 0.0060 'International Tables Vol C Tables 4.2.6.8 and 6.1.1.4'
Cu Cu 0.3201 1.2651 'International Tables Vol C Tables 4.2.6.8 and 6.1.1.4'
Cl Cl 0.1484 0.1585 'International Tables Vol C Tables 4.2.6.8 and 6.1.1.4'

loop_
_geom_angle_atom_site_label_1
_geom_angle_atom_site_label_2
_geom_angle_atom_site_label_3
_geom_angle
_geom_angle_site_symmetry_3
N1 Cu1 N4 176.92(8) .
N1 Cu1 N3 94.04(8) .
N4 Cu1 N3 82.92(8) .
N1 Cu1 Cl1 90.97(6) .
N4 Cu1 Cl1 91.88(6) .
N3 Cu1 Cl1 165.79(6) .
N1 Cu1 Cl1 90.71(7) 4_466
N4 Cu1 Cl1 89.63(7) 4_466
N3 Cu1 Cl1 87.46(6) 4_466
Cl1 Cu1 Cl1 105.78(2) 4_466
Cu1 Cl1 Cu1 103.54(2) 4_566
C1 O1 H1 110(3) .
C12 O2 C13 112.6(2) .
C7 N1 C9 106.8(2) .
C7 N1 Cu1 125.12(17) .
C9 N1 Cu1 126.46(17) .
C7 N2 C8 107.2(2) .
C7 N2 C6 126.3(2) .
C8 N2 C6 126.3(2) .
C14 N3 C20 108.7(2) .
C14 N3 C11 110.29(18) .
C20 N3 C11 113.0(2) .
C14 N3 Cu1 105.20(14) .
C20 N3 Cu1 104.43(14) .
C11 N3 Cu1 114.76(14) .
C15 N4 C19 118.9(2) .
C15 N4 Cu1 113.51(16) .
C19 N4 Cu1 127.39(17) .
O1 C1 C2 122.7(2) .
O1 C1 C6 118.7(2) .
C2 C1 C6 118.7(2) .
C3 C2 C1 121.0(3) .
C3 C2 H2 119.5 .
C1 C2 H2 119.5 .
C2 C3 C4 120.6(2) .
C2 C3 H3 119.7 .
C4 C3 H3 119.7 .
C3 C4 C5 119.0(2) .
C3 C4 H4 120.5 .
C5 C4 H4 120.5 .
C6 C5 C4 120.9(3) .
C6 C5 H5 119.6 .
C4 C5 H5 119.6 .
C5 C6 C1 119.8(2) .
C5 C6 N2 118.3(2) .
C1 C6 N2 121.9(2) .
N1 C7 N2 110.7(2) .
N1 C7 H7 124.6 .
N2 C7 H7 124.6 .
C9 C8 N2 106.8(2) .
C9 C8 H8 126.6 .
N2 C8 H8 126.6 .
C8 C9 N1 108.5(2) .
C8 C9 C10 127.5(2) .
N1 C9 C10 123.9(2) .
C9 C10 C11 116.0(2) .
C9 C10 H10A 108.3 .
C11 C10 H10A 108.3 .
C9 C10 H10B 108.3 .
C11 C10 H10B 108.3 .
H10A C10 H10B 107.4 .
N3 C11 C10 112.2(2) .
N3 C11 C12 114.2(2) .
C10 C11 C12 107.3(2) .
N3 C11 H11 107.6 .
C10 C11 H11 107.6 .
C12 C11 H11 107.6 .
O2 C12 C11 111.3(2) .
O2 C12 H12A 109.4 .
C11 C12 H12A 109.4 .
O2 C12 H12B 109.4 .
C11 C12 H12B 109.4 .
H12A C12 H12B 108.0 .
O2 C13 H13A 109.5 .
O2 C13 H13B 109.5 .
H13A C13 H13B 109.5 .
O2 C13 H13C 109.5 .
H13A C13 H13C 109.5 .
H13B C13 H13C 109.5 .
N3 C14 C15 111.4(2) .
N3 C14 H14A 109.4 .
C15 C14 H14A 109.4 .
N3 C14 H14B 109.4 .
C15 C14 H14B 109.4 .
H14A C14 H14B 108.0 .
N4 C15 C16 121.9(2) .
N4 C15 C14 117.1(2) .
C16 C15 C14 120.9(2) .
C17 C16 C15 118.7(2) .
C17 C16 H16 120.6 .
C15 C16 H16 120.6 .
C16 C17 C18 119.3(2) .
C16 C17 H17 120.3 .
C18 C17 H17 120.3 .
C19 C18 C17 119.0(2) .
C19 C18 H18 120.5 .
C17 C18 H18 120.5 .
N4 C19 C18 122.1(2) .
N4 C19 H19 118.9 .
C18 C19 H19 118.9 .
N3 C20 H20A 109.5 .
N3 C20 H20B 109.5 .
H20A C20 H20B 109.5 .
N3 C20 H20C 109.5 .
H20A C20 H20C 109.5 .
H20B C20 H20C 109.5 .
O4 Cl2 O3 109.85(14) .
O4 Cl2 O5 110.69(15) .
O3 Cl2 O5 110.83(14) .
O4 Cl2 O6 110.06(16) .
O3 Cl2 O6 108.28(14) .
O5 Cl2 O6 107.07(14) .

loop_
_geom_bond_atom_site_label_1
_geom_bond_atom_site_label_2
_geom_bond_distance
_geom_bond_site_symmetry_2
Cu1 N1 1.965(2) .
Cu1 N4 1.999(2) .
Cu1 N3 2.0921(18) .
Cu1 Cl1 2.2829(7) .
Cu1 Cl1 2.7527(8) 4_466
Cl1 Cu1 2.7527(8) 4_566
O1 C1 1.358(3) .
O1 H1 0.807(18) .
O2 C12 1.405(3) .
O2 C13 1.422(3) .
N1 C7 1.327(3) .
N1 C9 1.388(3) .
N2 C7 1.353(3) .
N2 C8 1.384(3) .
N2 C6 1.438(3) .
N3 C14 1.491(3) .
N3 C20 1.496(3) .
N3 C11 1.515(3) .
N4 C15 1.346(3) .
N4 C19 1.352(3) .
C1 C2 1.395(4) .
C1 C6 1.403(4) .
C2 C3 1.382(4) .
C2 H2 0.9500 .
C3 C4 1.384(4) .
C3 H3 0.9500 .
C4 C5 1.393(4) .
C4 H4 0.9500 .
C5 C6 1.393(4) .
C5 H5 0.9500 .
C7 H7 0.9500 .
C8 C9 1.365(3) .
C8 H8 0.9500 .
C9 C10 1.482(3) .
C10 C11 1.526(3) .
C10 H10A 0.9900 .
C10 H10B 0.9900 .
C11 C12 1.527(3) .
C11 H11 1.0000 .
C12 H12A 0.9900 .
C12 H12B 0.9900 .
C13 H13A 0.9800 .
C13 H13B 0.9800 .
C13 H13C 0.9800 .
C14 C15 1.501(3) .
C14 H14A 0.9900 .
C14 H14B 0.9900 .
C15 C16 1.395(3) .
C16 C17 1.387(4) .
C16 H16 0.9500 .
C17 C18 1.387(4) .
C17 H17 0.9500 .
C18 C19 1.381(4) .
C18 H18 0.9500 .
C19 H19 0.9500 .
C20 H20A 0.9800 .
C20 H20B 0.9800 .
C20 H20C 0.9800 .
Cl2 O4 1.426(2) .
Cl2 O3 1.4378(19) .
Cl2 O5 1.441(2) .
Cl2 O6 1.460(2) .

loop_
_geom_hbond_atom_site_label_D
_geom_hbond_atom_site_label_H
_geom_hbond_atom_site_label_A
_geom_hbond_distance_DH
_geom_hbond_distance_HA
_geom_hbond_distance_DA
_geom_hbond_angle_DHA
O1 H1 O6 0.807(18) 1.99(2) 2.771(3) 161(4)
